data_8104289
loop_
_publ_author_name
'Bagieu-Beucher, M.'
'Masse, R.'

_publ_section_title
;
 Structure determination of a lead-lithium monophosphate, Li Pb P O4
;
_journal_name_full 'Zeitschrift fuer Kristallographie (149,1979-)'
_journal_page_first 5
_journal_page_last 10
_journal_volume 188
_journal_year 1989
_chemical_formula_sum 'Li O4 P Pb'
_chemical_name_systematic 'Li Pb (P O4)'
_space_group_IT_number 33
_symmetry_space_group_name_Hall 'P 2c -2n'
_symmetry_space_group_name_H-M 'P n a 21'
_cell_angle_alpha 90
_cell_angle_beta 90
_cell_angle_gamma 90
_cell_formula_units_Z 8
_cell_length_a 7.945
_cell_length_b 18.46
_cell_length_c 4.928
_cell_volume 722.764
_citation_journal_id_ASTM ZEKRDZ
_cod_data_source_file Bagieu-Beucher_ZEKRDZ_1989_375.cif
_cod_data_source_block Li1O4P1Pb1
_cod_original_cell_volume 722.7636
_cod_original_formula_sum 'Li1 O4 P1 Pb1'
_cod_database_code 8104289

loop_
_symmetry_equiv_pos_as_xyz
x,y,z
-x,-y,z+1/2
-x+1/2,y+1/2,z+1/2
x+1/2,-y+1/2,z

loop_
_atom_site_label
_atom_site_type_symbol
_atom_site_fract_x
_atom_site_fract_y
_atom_site_fract_z
_atom_site_occupancy
_atom_site_U_iso_or_equiv
Pb2 Pb+2 0.97041 0.22837 -0.0182 1 0.0
O2 O-2 0.106 0.4723 0.864 1 0.0
P1 P+5 0.2664 0.4284 -0.0538 1 0.0
Li2 Li+1 0.489 0.445 0.443 1 0.0
O3 O-2 0.285 0.4269 0.263 1 0.0
Pb1 Pb+2 0.82585 0.44626 0 1 0.0
O1 O-2 0.918 0.0346 0.819 1 0.0
P2 P+5 0.2873 0.1797 0.4434 1 0.0
O5 O-2 0.307 0.1841 0.747 1 0.0
O6 O-2 0.769 0.2438 0.326 1 0.0
O4 O-2 0.746 0.1483 0.841 1 0.0
Li1 Li+1 0.686 0.15 0.431 1 0.0
O7 O-2 0.14 0.1337 0.37 1 0.0
O8 O-2 0.444 0.1467 0.312 1 0.0
